data_2010986
loop_
_publ_author_name
'Tougait, Olivier'
'Ibers, James A.'

_publ_section_title
;
 Gd~2~OSe~2~
;
_journal_issue 6
_journal_name_full 'Acta Crystallographica Section C'
_journal_page_first 623
_journal_page_last 624
_journal_paper_doi 10.1107/S0108270100003024
_journal_volume 56
_journal_year 2000
_chemical_formula_sum 'Gd2 O Se2'
_chemical_formula_weight 488.42
_chemical_name_systematic
;
 ?
;
_space_group_IT_number 62
_symmetry_cell_setting orthorhombic
_symmetry_space_group_name_Hall '-P 2ac 2n'
_symmetry_space_group_name_H-M 'P n m a'
_audit_creation_method SHELXL-97
_cell_angle_alpha 90.00
_cell_angle_beta 90.00
_cell_angle_gamma 90.00
_cell_formula_units_Z 4
_cell_length_a 16.050(3)
_cell_length_b 3.9375(8)
_cell_length_c 7.0309(14)
_cell_measurement_reflns_used 2878
_cell_measurement_temperature 153(2)
_cell_measurement_theta_max 28.29
_cell_measurement_theta_min 2.538
_cell_volume 444.33(15)
_computing_cell_refinement 'SMART  (Bruker, 1999)'
_computing_data_collection 'SMART  (Bruker, 1999)'
_computing_data_reduction 'SAINT-Plus  (Bruker, 1999)'
_computing_molecular_graphics 'SHELXTL/PC (Sheldrick, 1997b)'
_computing_publication_material SHELXTL/PC
_computing_structure_refinement 'SHELXL97 (Sheldrick, 1997a)'
_computing_structure_solution 'SHELXS97 (Sheldrick, 1990)'
_diffrn_ambient_temperature 153(2)
_diffrn_measured_fraction_theta_full .984
_diffrn_measured_fraction_theta_max .984
_diffrn_measurement_device_type 'Bruker Smart 1000 CCD'
_diffrn_measurement_method \w
_diffrn_radiation_monochromator graphite
_diffrn_radiation_source 'standard-focus sealed tube'
_diffrn_radiation_type MoK\a
_diffrn_radiation_wavelength .71073
_diffrn_reflns_av_R_equivalents .0339
_diffrn_reflns_av_sigmaI/netI .0189
_diffrn_reflns_limit_h_max 20
_diffrn_reflns_limit_h_min -20
_diffrn_reflns_limit_k_max 5
_diffrn_reflns_limit_k_min -5
_diffrn_reflns_limit_l_max 9
_diffrn_reflns_limit_l_min -9
_diffrn_reflns_number 3870
_diffrn_reflns_theta_full 28.29
_diffrn_reflns_theta_max 28.29
_diffrn_reflns_theta_min 2.54
_diffrn_standards_decay_% <2
_exptl_absorpt_coefficient_mu 45.780
_exptl_absorpt_correction_T_max .400
_exptl_absorpt_correction_T_min .065
_exptl_absorpt_correction_type numerical
_exptl_absorpt_process_details '(face indexed; SHLEXTL/PC; Sheldrick, 1997b)'
_exptl_crystal_colour pale_yellow
_exptl_crystal_density_diffrn 7.301
_exptl_crystal_density_method 'not measured'
_exptl_crystal_description rod
_exptl_crystal_F_000 816
_exptl_crystal_size_max .240
_exptl_crystal_size_mid .024
_exptl_crystal_size_min .022
_refine_diff_density_max 2.96
_refine_diff_density_min -2.30
_refine_ls_extinction_coef .0017(2)
_refine_ls_extinction_method 'SHELXL97 (Sheldrick, 1997)'
_refine_ls_goodness_of_fit_ref 1.101
_refine_ls_hydrogen_treatment none
_refine_ls_matrix_type full
_refine_ls_number_parameters 32
_refine_ls_number_reflns 623
_refine_ls_number_restraints 0
_refine_ls_restrained_S_all 1.101
_refine_ls_R_factor_all .0256
_refine_ls_R_factor_gt .0235
_refine_ls_shift/su_max .000
_refine_ls_shift/su_mean .000
_refine_ls_structure_factor_coef Fsqd
_refine_ls_weighting_details
; calc
 w = 1/[\s^2^(Fo^2^)+(0.04Fo^2^)^2^]
;
_refine_ls_weighting_scheme calc
_refine_ls_wR_factor_ref .0588
_reflns_number_gt 580
_reflns_number_total 623
_reflns_threshold_expression I>2\s(I)
_cod_data_source_file br1282.cif
_cod_data_source_block I
_cod_depositor_comments
;
The following automatic conversions were performed:
'_symmetry_cell_setting' value 'Orthorhombic' changed to 'orthorhombic'
according to '/home/saulius/struct/CIF-dictionaries/cif_core.dic'
dictionary named 'cif_core.dic' version 2.4.1 from 2010-06-29.

Automatic conversion script
Id: cif_fix_enum 1527 2010-12-29 10:47:43Z saulius 

The following automatic conversions were performed:

'_symmetry_cell_setting' value 'Orthorhombic' changed to
'orthorhombic' according to
/home/saulius/struct/CIF-dictionaries/cif_core.dic dictionary named
'cif_core.dic' version 2.4.1 from 2010-06-29.

Automatic conversion script
Id: cif_fix_values 1715 2011-07-08 13:25:40Z adriana 
;
_cod_original_cell_volume 444.32(15)
_cod_database_code 2010986
_cod_database_fobs_code 2010986

loop_
_symmetry_equiv_pos_as_xyz
'x, y, z'
'-x+1/2, -y, z+1/2'
'-x, y+1/2, -z'
'x+1/2, -y+1/2, -z+1/2'
'-x, -y, -z'
'x-1/2, y, -z-1/2'
'x, -y-1/2, z'
'-x-1/2, y-1/2, z-1/2'

loop_
_atom_site_label
_atom_site_fract_x
_atom_site_fract_y
_atom_site_fract_z
_atom_site_U_iso_or_equiv
_atom_site_adp_type
_atom_site_calc_flag
_atom_site_refinement_flags
_atom_site_occupancy
_atom_site_disorder_assembly
_atom_site_disorder_group
_atom_site_type_symbol
Gd1 .03937(2) .2500 .69956(6) .00746(16) Uani d S 1 . . Gd
Gd2 .16208(3) .2500 .25860(6) .00901(16) Uani d S 1 . . Gd
Se1 .31982(5) .2500 .05159(12) .0088(2) Uani d S 1 . . Se
Se2 .40054(4) .2500 .50993(12) .0082(2) Uani d S 1 . . Se
O1 .0314(3) .2500 .3705(9) .0071(11) Uani d S 1 . . O

loop_
_atom_site_aniso_label
_atom_site_aniso_U_11
_atom_site_aniso_U_22
_atom_site_aniso_U_33
_atom_site_aniso_U_12
_atom_site_aniso_U_13
_atom_site_aniso_U_23
Gd1 .0081(2) .0060(2) .0083(2) .000 -.00025(14) .000
Gd2 .0093(2) .0074(2) .0104(3) .000 .00097(14) .000
Se1 .0087(4) .0079(4) .0098(4) .000 .0005(3) .000
Se2 .0105(4) .0061(4) .0079(4) .000 .0008(3) .000
O1 .003(2) .008(3) .010(3) .000 -.003(2) .000

loop_
_atom_type_symbol
_atom_type_description
_atom_type_scat_dispersion_real
_atom_type_scat_dispersion_imag
_atom_type_scat_source
O O .0106 .0060 'International Tables Vol C Tables 4.2.6.8 and 6.1.1.4'
Se Se -.0929 2.2259 'International Tables Vol C Tables 4.2.6.8 and 6.1.1.4'
Gd Gd -.1653 3.9035 'International Tables Vol C Tables 4.2.6.8 and 6.1.1.4'

loop_
_geom_angle_atom_site_label_1
_geom_angle_atom_site_label_2
_geom_angle_atom_site_label_3
_geom_angle_site_symmetry_1
_geom_angle_site_symmetry_3
_geom_angle
O1 Gd1 O1 . 5_556 76.20(17)
O1 Gd1 O1 . 5_566 76.20(17)
O1 Gd1 O1 5_556 5_566 115.7(2)
O1 Gd1 Se2 . 6_557 129.35(12)
O1 Gd1 Se2 5_556 6_557 77.47(14)
O1 Gd1 Se2 5_566 6_557 77.47(14)
O1 Gd1 Se2 . 2_565 136.19(5)
O1 Gd1 Se2 5_556 2_565 147.19(15)
O1 Gd1 Se2 5_566 2_565 76.29(13)
Se2 Gd1 Se2 6_557 2_565 75.71(2)
O1 Gd1 Se2 . 2 136.19(5)
O1 Gd1 Se2 5_556 2 76.29(13)
O1 Gd1 Se2 5_566 2 147.19(15)
Se2 Gd1 Se2 6_557 2 75.71(2)
Se2 Gd1 Se2 2_565 2 79.06(3)
O1 Gd1 Se1 . 2_565 73.25(9)
O1 Gd1 Se1 5_556 2_565 143.49(14)
O1 Gd1 Se1 5_566 2_565 75.71(11)
Se2 Gd1 Se1 6_557 2_565 138.303(16)
Se2 Gd1 Se1 2_565 2_565 67.31(2)
Se2 Gd1 Se1 2 2_565 113.84(2)
O1 Gd1 Se1 . 2 73.25(9)
O1 Gd1 Se1 5_556 2 75.71(11)
O1 Gd1 Se1 5_566 2 143.49(14)
Se2 Gd1 Se1 6_557 2 138.303(16)
Se2 Gd1 Se1 2_565 2 113.84(2)
Se2 Gd1 Se1 2 2 67.31(2)
Se1 Gd1 Se1 2_565 2 76.71(2)
O1 Gd1 Gd1 . 5_556 38.19(6)
O1 Gd1 Gd1 5_556 5_556 38.02(15)
O1 Gd1 Gd1 5_566 5_556 97.15(13)
Se2 Gd1 Gd1 6_557 5_556 105.31(2)
Se2 Gd1 Gd1 2_565 5_556 173.069(15)
Se2 Gd1 Gd1 2 5_556 107.863(17)
Se1 Gd1 Gd1 2_565 5_556 109.20(3)
Se1 Gd1 Gd1 2 5_556 70.13(2)
O1 Gd1 Gd1 . 5_566 38.19(6)
O1 Gd1 Gd1 5_556 5_566 97.15(13)
O1 Gd1 Gd1 5_566 5_566 38.02(15)
Se2 Gd1 Gd1 6_557 5_566 105.31(2)
Se2 Gd1 Gd1 2_565 5_566 107.863(17)
Se2 Gd1 Gd1 2 5_566 173.069(15)
Se1 Gd1 Gd1 2_565 5_566 70.13(2)
Se1 Gd1 Gd1 2 5_566 109.20(3)
Gd1 Gd1 Gd1 5_556 5_566 65.213(19)
O1 Gd1 Gd2 . . 35.59(12)
O1 Gd1 Gd2 5_556 . 94.76(14)
O1 Gd1 Gd2 5_566 . 94.76(14)
Se2 Gd1 Gd2 6_557 . 164.93(2)
Se2 Gd1 Gd2 2_565 . 115.36(2)
Se2 Gd1 Gd2 2 . 115.36(2)
Se1 Gd1 Gd2 2_565 . 48.797(16)
Se1 Gd1 Gd2 2 . 48.797(16)
Gd1 Gd1 Gd2 5_556 . 62.428(17)
Gd1 Gd1 Gd2 5_566 . 62.428(17)
O1 Gd1 Gd2 . 5_556 91.74(10)
O1 Gd1 Gd2 5_556 5_556 33.02(12)
O1 Gd1 Gd2 5_566 5_556 92.26(10)
Se2 Gd1 Gd2 6_557 5_556 47.150(15)
Se2 Gd1 Gd2 2_565 5_556 122.74(2)
Se2 Gd1 Gd2 2 5_556 83.155(17)
Se1 Gd1 Gd2 2_565 5_556 162.50(2)
Se1 Gd1 Gd2 2 5_556 108.072(18)
Gd1 Gd1 Gd2 5_556 5_556 59.037(13)
Gd1 Gd1 Gd2 5_566 5_556 92.541(17)
Gd2 Gd1 Gd2 . 5_556 121.465(13)
O1 Gd2 Se2 . 2_554 83.34(11)
O1 Gd2 Se2 . 2_564 83.34(11)
Se2 Gd2 Se2 2_554 2_564 88.62(3)
O1 Gd2 Se1 . 2_565 80.93(11)
Se2 Gd2 Se1 2_554 2_565 164.26(3)
Se2 Gd2 Se1 2_564 2_565 90.12(2)
O1 Gd2 Se1 . 2 80.93(11)
Se2 Gd2 Se1 2_554 2 90.12(2)
Se2 Gd2 Se1 2_564 2 164.26(3)
Se1 Gd2 Se1 2_565 2 86.84(3)
O1 Gd2 Se1 . . 170.67(15)
Se2 Gd2 Se1 2_554 . 90.00(2)
Se2 Gd2 Se1 2_564 . 90.00(2)
Se1 Gd2 Se1 2_565 . 105.695(17)
Se1 Gd2 Se1 2 . 105.695(17)
O1 Gd2 Gd1 . . 37.01(15)
Se2 Gd2 Gd1 2_554 . 109.42(2)
Se2 Gd2 Gd1 2_564 . 109.42(2)
Se1 Gd2 Gd1 2_565 . 56.448(18)
Se1 Gd2 Gd1 2 . 56.448(18)
Se1 Gd2 Gd1 . . 152.32(2)
O1 Gd2 Gd1 . 5_556 34.46(6)
Se2 Gd2 Gd1 2_554 5_556 51.844(18)
Se2 Gd2 Gd1 2_564 5_556 96.12(2)
Se1 Gd2 Gd1 2_565 5_556 112.77(2)
Se1 Gd2 Gd1 2 5_556 70.989(19)
Se1 Gd2 Gd1 . 5_556 140.973(16)
Gd1 Gd2 Gd1 . 5_556 58.535(13)
O1 Gd2 Gd1 . 5_566 34.46(6)
Se2 Gd2 Gd1 2_554 5_566 96.12(2)
Se2 Gd2 Gd1 2_564 5_566 51.844(18)
Se1 Gd2 Gd1 2_565 5_566 70.989(19)
Se1 Gd2 Gd1 2 5_566 112.77(2)
Se1 Gd2 Gd1 . 5_566 140.974(16)
Gd1 Gd2 Gd1 . 5_566 58.535(13)
Gd1 Gd2 Gd1 5_556 5_566 62.466(17)
O1 Gd2 Gd2 . 1_565 90.0
Se2 Gd2 Gd2 2_554 1_565 134.312(15)
Se2 Gd2 Gd2 2_564 1_565 45.688(15)
Se1 Gd2 Gd2 2_565 1_565 46.578(15)
Se1 Gd2 Gd2 2 1_565 133.421(15)
Se1 Gd2 Gd2 . 1_565 90.0
Gd1 Gd2 Gd2 . 1_565 90.0
Gd1 Gd2 Gd2 5_556 1_565 121.233(8)
Gd1 Gd2 Gd2 5_566 1_565 58.767(8)
O1 Gd2 Gd2 . 1_545 90.0
Se2 Gd2 Gd2 2_554 1_545 45.688(15)
Se2 Gd2 Gd2 2_564 1_545 134.312(15)
Se1 Gd2 Gd2 2_565 1_545 133.422(15)
Se1 Gd2 Gd2 2 1_545 46.578(15)
Se1 Gd2 Gd2 . 1_545 90.0
Gd1 Gd2 Gd2 . 1_545 90.0
Gd1 Gd2 Gd2 5_556 1_545 58.767(8)
Gd1 Gd2 Gd2 5_566 1_545 121.233(8)
Gd2 Gd2 Gd2 1_565 1_545 180.0
Gd2 Se1 Gd2 2_554 2_564 86.84(3)
Gd2 Se1 Gd2 2_554 . 116.51(2)
Gd2 Se1 Gd2 2_564 . 116.51(2)
Gd2 Se1 Gd1 2_554 2_564 126.17(3)
Gd2 Se1 Gd1 2_564 2_564 74.755(18)
Gd2 Se1 Gd1 . 2_564 117.01(3)
Gd2 Se1 Gd1 2_554 2_554 74.755(18)
Gd2 Se1 Gd1 2_564 2_554 126.17(3)
Gd2 Se1 Gd1 . 2_554 117.01(3)
Gd1 Se1 Gd1 2_564 2_554 76.71(2)
Gd2 Se2 Gd2 2_565 2 88.62(3)
Gd2 Se2 Gd1 2_565 6_657 81.01(2)
Gd2 Se2 Gd1 2 6_657 81.01(2)
Gd2 Se2 Gd1 2_565 2_554 173.44(3)
Gd2 Se2 Gd1 2 2_554 95.982(17)
Gd1 Se2 Gd1 6_657 2_554 104.29(2)
Gd2 Se2 Gd1 2_565 2_564 95.982(17)
Gd2 Se2 Gd1 2 2_564 173.44(3)
Gd1 Se2 Gd1 6_657 2_564 104.29(2)
Gd1 Se2 Gd1 2_554 2_564 79.06(3)
Gd2 O1 Gd1 . . 107.4(2)
Gd2 O1 Gd1 . 5_556 112.51(15)
Gd1 O1 Gd1 . 5_556 103.80(17)
Gd2 O1 Gd1 . 5_566 112.51(15)
Gd1 O1 Gd1 . 5_566 103.80(17)
Gd1 O1 Gd1 5_556 5_566 115.7(2)

loop_
_geom_bond_atom_site_label_1
_geom_bond_atom_site_label_2
_geom_bond_site_symmetry_2
_geom_bond_distance
_geom_bond_publ_flag
Gd1 O1 . 2.317(6) yes
Gd1 O1 5_556 2.326(3) yes
Gd1 O1 5_566 2.326(3) yes
Gd1 Se2 6_557 3.0228(10) yes
Gd1 Se2 2_565 3.0932(8) yes
Gd1 Se2 2 3.0932(8) yes
Gd1 Se1 2_565 3.1726(8) yes
Gd1 Se1 2 3.1726(8) yes
Gd1 Gd1 5_556 3.6535(8) ?
Gd1 Gd1 5_566 3.6535(8) ?
Gd1 Gd2 . 3.6729(8) ?
Gd1 Gd2 5_556 3.7968(7) ?
Gd2 O1 . 2.240(5) yes
Gd2 Se2 2_554 2.8183(7) yes
Gd2 Se2 2_564 2.8183(7) yes
Gd2 Se1 2_565 2.8642(8) yes
Gd2 Se1 2 2.8642(8) yes
Gd2 Se1 . 2.9203(10) yes
Gd2 Gd1 5_556 3.7968(7) yes
Gd2 Gd1 5_566 3.7968(7) no
Gd2 Gd2 1_565 3.9375(8) ?
Gd2 Gd2 1_545 3.9375(8) ?
Se1 Gd2 2_554 2.8642(8) ?
Se1 Gd2 2_564 2.8642(8) ?
Se1 Gd1 2_564 3.1726(8) ?
Se1 Gd1 2_554 3.1726(8) ?
Se2 Gd2 2_565 2.8183(7) ?
Se2 Gd2 2 2.8183(7) ?
Se2 Gd1 6_657 3.0228(10) ?
Se2 Gd1 2_554 3.0932(8) ?
Se2 Gd1 2_564 3.0932(8) ?
O1 Gd1 5_556 2.326(3) ?
O1 Gd1 5_566 2.326(3) ?
